data_9007857
loop_
_publ_author_name
'Ganesh, V.'
'Radha, A.'
'Seshasayee, M.'

_publ_section_title
;
 Structure of poly[u-(2,2'-dithiodibenzoato-O1,O2:O3:O4)-
 hexamethylenetetraminiocobalt(II)-]*
;
_journal_name_full 'Acta Crystallographica, Section C'
_journal_page_first 2302
_journal_page_last 2305
_journal_paper_doi 10.1107/S010827018900987X
_journal_volume 46
_journal_year 1990
_chemical_formula_structural Co(C6H13N4)(C14H8O4S2)
_chemical_formula_sum 'C19 Cl Co N4 O4 S2'
_space_group_IT_number 2
_symmetry_space_group_name_Hall '-P 1'
_symmetry_space_group_name_H-M 'P -1'
_cell_angle_alpha 117.40
_cell_angle_beta 70.41
_cell_angle_gamma 116.65
_cell_length_a 11.074
_cell_length_b 12.000
_cell_length_c 9.585
_cell_formula_units_Z 2
_cell_volume 997.283
_database_code_amcsd 0010220
_exptl_crystal_density_diffrn 1.688
_cod_original_cell_volume 997.284
_cod_original_formula_sum 'Co S2 O4 C19 Cl N4'
_cod_database_code 9007857
_amcsd_formula_title Co(C6H13N4)(C14H8O4S2)

loop_
_space_group_symop_operation_xyz
x,y,z
-x,-y,-z

loop_
_atom_site_label
_atom_site_fract_x
_atom_site_fract_y
_atom_site_fract_z
_atom_site_U_iso_or_equiv
Co 0.45220 0.02890 0.68930 0.02740
S1 0.12600 0.09110 0.14400 0.04670
S2 -0.06320 0.06380 0.28340 0.04480
O1 0.34800 0.10140 0.91960 0.06100
O2 0.44780 0.23860 0.78940 0.08900
O3 0.31470 -0.02830 0.54570 0.07700
O4 0.62790 0.10410 0.71720 0.09700
C1 0.36320 0.20400 0.90420 0.06100
C2 0.28390 0.29210 0.02010 0.04400
C3 0.17500 0.25220 0.13520 0.04100
C4 0.10730 0.34170 0.24180 0.04800
C5 0.14320 0.46420 0.23190 0.05700
C6 0.24870 0.50170 0.11720 0.06200
C7 0.31780 0.41540 0.01230 0.05500
C8 0.28600 -0.08860 0.40720 0.05600
C9 -0.13770 0.14380 0.61330 0.04100
C10 -0.02980 0.13840 0.48460 0.03500
Cll 0.10370 0.19100 0.51530 0.04600
C12 0.12950 0.24510 0.66860 0.05500
C13 0.02350 0.25110 0.79540 0.06300
C14 -0.10740 0.20180 0.76650 0.05900
N1 0.41150 -0.16100 0.69410 0.06300
N2 0.24370 -0.38670 0.61920 0.06800
N3 0.35200 -0.30020 0.84600 0.06800
N4 0.48370 -0.35370 0.58020 0.05100
C15 0.52170 -0.21970 0.58870 0.06600
C16 0.35490 -0.43700 0.51740 0.06400
C17 0.46160 -0.35250 0.74030 0.06200
C18 0.22680 -0.38240 0.77700 0.07100
C19 0.39240 -0.16390 0.85610 0.08000
C20 0.28160 -0.25400 0.62640 0.07700

loop_
_cod_related_entry_id
_cod_related_entry_database
_cod_related_entry_code
1 AMCSD 0010220
